data_2233692
loop_
_publ_author_name
'Choi, Hong Dae'
'Seo, Pil Ja'
'Lee, Uk'

_publ_section_title
;
 5-Bromo-3-cyclopentylsulfinyl-2,7-dimethyl-1-benzofuran
;
_journal_coeditor_code XU5434
_journal_issue 2
_journal_name_full 'Acta Crystallographica Section E'
_journal_page_first o373
_journal_paper_doi 10.1107/S1600536811056091
_journal_volume 68
_journal_year 2012
_chemical_formula_iupac 'C15 H17 Br O2 S'
_chemical_formula_moiety 'C15 H17 Br O2 S'
_chemical_formula_sum 'C15 H17 Br O2 S'
_chemical_formula_weight 341.26
_chemical_name_systematic
;
5-Bromo-3-cyclopentylsulfinyl-2,7-dimethyl-1-benzofuran
;
_space_group_IT_number 60
_symmetry_cell_setting orthorhombic
_symmetry_space_group_name_Hall '-P 2n 2ab'
_symmetry_space_group_name_H-M 'P b c n'
_atom_sites_solution_hydrogens difmap
_atom_sites_solution_primary direct
_atom_sites_solution_secondary difmap
_cell_angle_alpha 90.00
_cell_angle_beta 90.00
_cell_angle_gamma 90.00
_cell_formula_units_Z 8
_cell_length_a 19.5624(8)
_cell_length_b 8.3501(4)
_cell_length_c 17.5346(7)
_cell_measurement_reflns_used 2605
_cell_measurement_temperature 173(2)
_cell_measurement_theta_max 23.68
_cell_measurement_theta_min 2.55
_cell_volume 2864.2(2)
_computing_cell_refinement '<i>SAINT</i> (Bruker, 2009)'
_computing_data_collection '<i>APEX2</i> (Bruker, 2009)'
_computing_data_reduction '<i>SAINT</i> (Bruker, 2009)'
_computing_molecular_graphics '<i>ORTEP-3</i> (Farrugia, 1997) and <i>DIAMOND</i> (Brandenburg, 1998)'
_computing_publication_material '<i>SHELXL97</i> (Sheldrick, 2008)'
_computing_structure_refinement '<i>SHELXL97</i> (Sheldrick, 2008)'
_computing_structure_solution '<i>SHELXS97</i> (Sheldrick, 2008)'
_diffrn_ambient_temperature 173(2)
_diffrn_detector_area_resol_mean 10.0
_diffrn_measured_fraction_theta_full 0.991
_diffrn_measured_fraction_theta_max 0.991
_diffrn_measurement_device_type 'Bruker SMART APEXII CCD'
_diffrn_measurement_method '\f and \w scans'
_diffrn_radiation_monochromator 'graphite multilayer'
_diffrn_radiation_source 'rotating anode'
_diffrn_radiation_type MoK\a
_diffrn_radiation_wavelength 0.71073
_diffrn_reflns_av_R_equivalents 0.0515
_diffrn_reflns_av_sigmaI/netI 0.0638
_diffrn_reflns_limit_h_max 25
_diffrn_reflns_limit_h_min -18
_diffrn_reflns_limit_k_max 11
_diffrn_reflns_limit_k_min -11
_diffrn_reflns_limit_l_max 17
_diffrn_reflns_limit_l_min -23
_diffrn_reflns_number 14696
_diffrn_reflns_theta_full 28.39
_diffrn_reflns_theta_max 28.39
_diffrn_reflns_theta_min 2.08
_diffrn_standards_number 0
_exptl_absorpt_coefficient_mu 3.011
_exptl_absorpt_correction_T_max 0.8993
_exptl_absorpt_correction_T_min 0.4137
_exptl_absorpt_correction_type multi-scan
_exptl_absorpt_process_details '(SADABS; Bruker, 2009)'
_exptl_crystal_colour colourless
_exptl_crystal_density_diffrn 1.583
_exptl_crystal_density_method 'not measured'
_exptl_crystal_description block
_exptl_crystal_F_000 1392
_exptl_crystal_size_max 0.36
_exptl_crystal_size_mid 0.19
_exptl_crystal_size_min 0.04
_refine_diff_density_max 0.426
_refine_diff_density_min -0.513
_refine_ls_extinction_method none
_refine_ls_goodness_of_fit_ref 1.008
_refine_ls_hydrogen_treatment constr
_refine_ls_matrix_type full
_refine_ls_number_parameters 174
_refine_ls_number_reflns 3561
_refine_ls_number_restraints 0
_refine_ls_restrained_S_all 1.008
_refine_ls_R_factor_all 0.0863
_refine_ls_R_factor_gt 0.0426
_refine_ls_shift/su_max 0.001
_refine_ls_shift/su_mean 0.000
_refine_ls_structure_factor_coef Fsqd
_refine_ls_weighting_details 'calc w=1/[\s^2^(Fo^2^)+(0.0345P)^2^+1.0227P] where P=(Fo^2^+2Fc^2^)/3'
_refine_ls_weighting_scheme calc
_refine_ls_wR_factor_gt 0.0811
_refine_ls_wR_factor_ref 0.0942
_reflns_number_gt 2232
_reflns_number_total 3561
_reflns_threshold_expression I>2\s(I)
_cod_data_source_file xu5434.cif
_cod_data_source_block I
_cod_database_code 2233692
_cod_database_fobs_code 2233692

loop_
_symmetry_equiv_pos_as_xyz
'x, y, z'
'-x+1/2, -y+1/2, z+1/2'
'x+1/2, -y+1/2, -z'
'-x, y, -z+1/2'
'-x, -y, -z'
'x-1/2, y-1/2, -z-1/2'
'-x-1/2, y-1/2, z'
'x, -y, z-1/2'

loop_
_atom_site_type_symbol
_atom_site_label
_atom_site_fract_x
_atom_site_fract_y
_atom_site_fract_z
_atom_site_U_iso_or_equiv
_atom_site_adp_type
_atom_site_calc_flag
_atom_site_refinement_flags
_atom_site_occupancy
_atom_site_symmetry_multiplicity
Br Br1 0.746477(15) 0.35697(4) 0.531719(18) 0.04220(13) Uani d . 1 2
S S1 0.58692(4) 0.79730(10) 0.30668(4) 0.0302(2) Uani d . 1 2
O O1 0.49506(9) 0.7539(2) 0.50628(9) 0.0242(4) Uani d . 1 2
O O2 0.61660(12) 0.6477(3) 0.27475(11) 0.0467(6) Uani d . 1 2
C C1 0.55893(14) 0.7536(3) 0.39992(14) 0.0224(6) Uani d . 1 2
C C2 0.59386(14) 0.6560(3) 0.45635(14) 0.0210(6) Uani d . 1 2
C C3 0.65304(14) 0.5643(3) 0.45788(14) 0.0233(6) Uani d . 1 2
H H3 0.6819 0.5542 0.4146 0.028 Uiso calc R 1 2
C C4 0.66740(13) 0.4885(3) 0.52599(15) 0.0249(6) Uani d . 1 2
C C5 0.62665(13) 0.5023(3) 0.59087(15) 0.0236(6) Uani d . 1 2
H H5 0.6400 0.4501 0.6366 0.028 Uiso calc R 1 2
C C6 0.56704(14) 0.5911(3) 0.58952(15) 0.0215(6) Uani d . 1 2
C C7 0.55264(13) 0.6627(3) 0.52041(14) 0.0195(6) Uani d . 1 2
C C8 0.50046(14) 0.8064(3) 0.43205(15) 0.0239(6) Uani d . 1 2
C C9 0.52221(14) 0.6084(3) 0.65801(15) 0.0286(7) Uani d . 1 2
H H9A 0.5216 0.7208 0.6742 0.043 Uiso calc R 1 2
H H9B 0.5400 0.5417 0.6995 0.043 Uiso calc R 1 2
H H9C 0.4757 0.5742 0.6452 0.043 Uiso calc R 1 2
C C10 0.44272(14) 0.9041(4) 0.40406(17) 0.0332(7) Uani d . 1 2
H H10A 0.4490 0.9265 0.3496 0.050 Uiso calc R 1 2
H H10B 0.4410 1.0053 0.4324 0.050 Uiso calc R 1 2
H H10C 0.3999 0.8455 0.4116 0.050 Uiso calc R 1 2
C C11 0.65806(14) 0.9260(3) 0.33175(15) 0.0258(7) Uani d . 1 2
H H11 0.6900 0.8687 0.3669 0.031 Uiso calc R 1 2
C C12 0.63212(15) 1.0808(4) 0.36924(17) 0.0356(8) Uani d . 1 2
H H12A 0.5815 1.0849 0.3686 0.043 Uiso calc R 1 2
H H12B 0.6480 1.0883 0.4227 0.043 Uiso calc R 1 2
C C13 0.66218(16) 1.2156(4) 0.32140(17) 0.0371(8) Uani d . 1 2
H H13A 0.6312 1.3092 0.3205 0.044 Uiso calc R 1 2
H H13B 0.7071 1.2495 0.3417 0.044 Uiso calc R 1 2
C C14 0.66965(16) 1.1439(4) 0.24250(18) 0.0385(8) Uani d . 1 2
H H14A 0.6252 1.1405 0.2156 0.046 Uiso calc R 1 2
H H14B 0.7027 1.2055 0.2114 0.046 Uiso calc R 1 2
C C15 0.69583(15) 0.9771(3) 0.25871(15) 0.0298(7) Uani d . 1 2
H H15A 0.7459 0.9779 0.2669 0.036 Uiso calc R 1 2
H H15B 0.6851 0.9037 0.2160 0.036 Uiso calc R 1 2

loop_
_atom_site_aniso_label
_atom_site_aniso_U_11
_atom_site_aniso_U_22
_atom_site_aniso_U_33
_atom_site_aniso_U_12
_atom_site_aniso_U_13
_atom_site_aniso_U_23
Br1 0.0393(2) 0.0479(2) 0.0394(2) 0.01898(17) 0.00616(15) 0.00728(15)
S1 0.0354(5) 0.0370(4) 0.0182(4) -0.0105(4) -0.0025(3) 0.0023(3)
O1 0.0247(11) 0.0265(11) 0.0214(10) -0.0013(10) 0.0002(8) 0.0014(8)
O2 0.0728(17) 0.0374(13) 0.0298(12) -0.0144(12) 0.0162(11) -0.0126(10)
C1 0.0270(16) 0.0230(15) 0.0173(14) -0.0050(13) -0.0028(12) 0.0002(11)
C2 0.0232(15) 0.0227(15) 0.0169(14) -0.0049(13) -0.0009(12) -0.0021(11)
C3 0.0249(16) 0.0252(15) 0.0199(15) -0.0049(13) 0.0051(12) -0.0032(12)
C4 0.0235(16) 0.0217(15) 0.0296(16) 0.0029(13) -0.0017(13) -0.0022(12)
C5 0.0305(16) 0.0215(14) 0.0189(14) -0.0019(13) 0.0009(12) 0.0010(12)
C6 0.0267(16) 0.0178(14) 0.0199(14) -0.0047(12) 0.0018(12) -0.0041(11)
C7 0.0190(15) 0.0193(14) 0.0202(14) -0.0022(12) -0.0019(12) -0.0014(11)
C8 0.0270(17) 0.0226(15) 0.0219(14) -0.0063(13) -0.0070(12) 0.0015(12)
C9 0.0303(17) 0.0327(17) 0.0229(15) 0.0004(14) 0.0052(13) 0.0030(12)
C10 0.0351(18) 0.0300(17) 0.0345(18) -0.0006(14) -0.0069(14) 0.0026(14)
C11 0.0230(16) 0.0281(16) 0.0262(15) 0.0006(13) 0.0001(13) 0.0025(12)
C12 0.0340(19) 0.0309(18) 0.0419(19) -0.0032(15) 0.0092(15) -0.0070(14)
C13 0.0345(19) 0.0282(18) 0.049(2) -0.0037(15) 0.0022(15) -0.0062(15)
C14 0.040(2) 0.0314(18) 0.044(2) -0.0028(15) -0.0053(15) 0.0088(15)
C15 0.0290(17) 0.0310(17) 0.0295(16) -0.0032(15) 0.0038(13) 0.0040(13)

loop_
_atom_type_symbol
_atom_type_description
_atom_type_scat_dispersion_real
_atom_type_scat_dispersion_imag
_atom_type_scat_source
C C 0.0033 0.0016 'International Tables Vol C Tables 4.2.6.8 and 6.1.1.4'
H H 0.0000 0.0000 'International Tables Vol C Tables 4.2.6.8 and 6.1.1.4'
O O 0.0106 0.0060 'International Tables Vol C Tables 4.2.6.8 and 6.1.1.4'
S S 0.1246 0.1234 'International Tables Vol C Tables 4.2.6.8 and 6.1.1.4'
Br Br -0.2901 2.4595 'International Tables Vol C Tables 4.2.6.8 and 6.1.1.4'

loop_
_geom_angle_atom_site_label_1
_geom_angle_atom_site_label_2
_geom_angle_atom_site_label_3
_geom_angle
O2 S1 C1 107.27(13)
O2 S1 C11 106.84(13)
C1 S1 C11 97.83(12)
C8 O1 C7 106.4(2)
C8 C1 C2 107.3(2)
C8 C1 S1 125.7(2)
C2 C1 S1 127.0(2)
C7 C2 C3 119.5(2)
C7 C2 C1 104.8(2)
C3 C2 C1 135.6(2)
C4 C3 C2 116.0(2)
C4 C3 H3 122.0
C2 C3 H3 122.0
C3 C4 C5 123.5(3)
C3 C4 Br1 118.4(2)
C5 C4 Br1 118.1(2)
C6 C5 C4 120.9(2)
C6 C5 H5 119.6
C4 C5 H5 119.6
C7 C6 C5 114.8(2)
C7 C6 C9 122.9(2)
C5 C6 C9 122.3(2)
C6 C7 O1 124.2(2)
C6 C7 C2 125.2(3)
O1 C7 C2 110.6(2)
C1 C8 O1 110.8(2)
C1 C8 C10 133.6(3)
O1 C8 C10 115.5(2)
C6 C9 H9A 109.5
C6 C9 H9B 109.5
H9A C9 H9B 109.5
C6 C9 H9C 109.5
H9A C9 H9C 109.5
H9B C9 H9C 109.5
C8 C10 H10A 109.5
C8 C10 H10B 109.5
H10A C10 H10B 109.5
C8 C10 H10C 109.5
H10A C10 H10C 109.5
H10B C10 H10C 109.5
C12 C11 C15 106.4(2)
C12 C11 S1 110.44(19)
C15 C11 S1 109.33(19)
C12 C11 H11 110.2
C15 C11 H11 110.2
S1 C11 H11 110.2
C13 C12 C11 105.0(2)
C13 C12 H12A 110.8
C11 C12 H12A 110.8
C13 C12 H12B 110.8
C11 C12 H12B 110.8
H12A C12 H12B 108.8
C14 C13 C12 104.4(2)
C14 C13 H13A 110.9
C12 C13 H13A 110.9
C14 C13 H13B 110.9
C12 C13 H13B 110.9
H13A C13 H13B 108.9
C15 C14 C13 103.0(2)
C15 C14 H14A 111.2
C13 C14 H14A 111.2
C15 C14 H14B 111.2
C13 C14 H14B 111.2
H14A C14 H14B 109.1
C14 C15 C11 104.4(2)
C14 C15 H15A 110.9
C11 C15 H15A 110.9
C14 C15 H15B 110.9
C11 C15 H15B 110.9
H15A C15 H15B 108.9

loop_
_geom_bond_atom_site_label_1
_geom_bond_atom_site_label_2
_geom_bond_distance
Br1 C4 1.900(3)
S1 O2 1.487(2)
S1 C1 1.762(3)
S1 C11 1.813(3)
O1 C8 1.378(3)
O1 C7 1.382(3)
C1 C8 1.349(4)
C1 C2 1.453(4)
C2 C7 1.384(3)
C2 C3 1.388(4)
C3 C4 1.380(3)
C3 H3 0.9500
C4 C5 1.394(3)
C5 C6 1.382(4)
C5 H5 0.9500
C6 C7 1.380(3)
C6 C9 1.494(4)
C8 C10 1.477(4)
C9 H9A 0.9800
C9 H9B 0.9800
C9 H9C 0.9800
C10 H10A 0.9800
C10 H10B 0.9800
C10 H10C 0.9800
C11 C12 1.536(4)
C11 C15 1.539(4)
C11 H11 1.0000
C12 C13 1.521(4)
C12 H12A 0.9900
C12 H12B 0.9900
C13 C14 1.514(4)
C13 H13A 0.9900
C13 H13B 0.9900
C14 C15 1.512(4)
C14 H14A 0.9900
C14 H14B 0.9900
C15 H15A 0.9900
C15 H15B 0.9900

loop_
_geom_hbond_atom_site_label_D
_geom_hbond_atom_site_label_H
_geom_hbond_atom_site_label_A
_geom_hbond_site_symmetry_A
_geom_hbond_distance_DH
_geom_hbond_distance_HA
_geom_hbond_distance_DA
_geom_hbond_angle_DHA
C5 H5 O2 8_566 0.95 2.60 3.465(3) 152.0
C9 H9B O2 8_566 0.98 2.55 3.489(3) 161.1
C10 H10B O1 5_676 0.98 2.60 3.480(3) 149.3

loop_
_geom_torsion_atom_site_label_1
_geom_torsion_atom_site_label_2
_geom_torsion_atom_site_label_3
_geom_torsion_atom_site_label_4
_geom_torsion
O2 S1 C1 C8 -139.5(2)
C11 S1 C1 C8 110.1(3)
O2 S1 C1 C2 40.8(3)
C11 S1 C1 C2 -69.6(3)
C8 C1 C2 C7 -1.7(3)
S1 C1 C2 C7 178.1(2)
C8 C1 C2 C3 176.6(3)
S1 C1 C2 C3 -3.6(5)
C7 C2 C3 C4 -1.9(4)
C1 C2 C3 C4 -179.9(3)
C2 C3 C4 C5 -0.9(4)
C2 C3 C4 Br1 178.6(2)
C3 C4 C5 C6 2.1(4)
Br1 C4 C5 C6 -177.4(2)
C4 C5 C6 C7 -0.4(4)
C4 C5 C6 C9 -180.0(2)
C5 C6 C7 O1 178.7(2)
C9 C6 C7 O1 -1.7(4)
C5 C6 C7 C2 -2.5(4)
C9 C6 C7 C2 177.1(3)
C8 O1 C7 C6 178.5(2)
C8 O1 C7 C2 -0.4(3)
C3 C2 C7 C6 3.7(4)
C1 C2 C7 C6 -177.7(3)
C3 C2 C7 O1 -177.3(2)
C1 C2 C7 O1 1.3(3)
C2 C1 C8 O1 1.5(3)
S1 C1 C8 O1 -178.30(18)
C2 C1 C8 C10 -177.6(3)
S1 C1 C8 C10 2.6(5)
C7 O1 C8 C1 -0.7(3)
C7 O1 C8 C10 178.6(2)
O2 S1 C11 C12 -177.07(19)
C1 S1 C11 C12 -66.3(2)
O2 S1 C11 C15 66.2(2)
C1 S1 C11 C15 177.0(2)
C15 C11 C12 C13 -5.9(3)
S1 C11 C12 C13 -124.4(2)
C11 C12 C13 C14 28.9(3)
C12 C13 C14 C15 -41.2(3)
C13 C14 C15 C11 37.0(3)
C12 C11 C15 C14 -19.3(3)
S1 C11 C15 C14 100.0(2)
